data_4345431
loop_
_publ_author_name
'Schmidt, Anna-Corina'
'Hermsen, Marko'
'Rominger, Frank'
'Dehn, Richard'
'Teles, Joaquim Henrique'
'Sch\"afer, Ansgar'
'Trapp, Oliver'
'Schaub, Thomas'

_publ_section_title
;
 Synthesis of Mono- and Dinuclear Vanadium Complexes and Their Reactivity
 toward Dehydroperoxidation of Alkyl Hydroperoxides.
;
_journal_issue 3
_journal_name_full 'Inorganic chemistry'
_journal_page_first 1319
_journal_page_last 1332
_journal_paper_doi 10.1021/acs.inorgchem.6b02322
_journal_volume 56
_journal_year 2017
_chemical_formula_sum 'C50 H60 N2 O7 V2'
_chemical_formula_weight 902.88
_chemical_name_common 10c
_space_group_crystal_system triclinic
_space_group_IT_number 2
_space_group_name_Hall '-P 1'
_space_group_name_H-M_alt 'P -1'
_symmetry_space_group_name_Hall '-P 1'
_symmetry_space_group_name_H-M 'P -1'
_atom_sites_solution_hydrogens geom
_audit_creation_method SHELXL-2014/7
_cell_angle_alpha 93.771(2)
_cell_angle_beta 105.117(2)
_cell_angle_gamma 117.7866(19)
_cell_formula_units_Z 2
_cell_length_a 13.3089(9)
_cell_length_b 13.9268(9)
_cell_length_c 15.0994(10)
_cell_measurement_reflns_used 2519
_cell_measurement_temperature 200(2)
_cell_measurement_theta_max 17.90
_cell_measurement_theta_min 2.42
_cell_volume 2332.1(3)
_computing_cell_refinement 'Bruker SAINT'
_computing_data_collection 'Bruker APEX2'
_computing_data_reduction 'Bruker SAINT'
_computing_molecular_graphics 'Bruker SHELXTL'
_computing_publication_material 'Bruker SHELXTL'
_computing_structure_refinement 'SHELXL-2014/7 (Sheldrick, 2014)'
_computing_structure_solution 'SHELXS-97 (Sheldrick 2008)'
_diffrn_ambient_temperature 200(2)
_diffrn_measured_fraction_theta_full 0.998
_diffrn_measured_fraction_theta_max 0.998
_diffrn_measurement_device_type 'Bruker APEX-II Quazar area detector'
_diffrn_measurement_method '\f and \w scans'
_diffrn_radiation_type MoK\a
_diffrn_radiation_wavelength 0.71073
_diffrn_reflns_av_R_equivalents 0.0697
_diffrn_reflns_av_unetI/netI 0.0877
_diffrn_reflns_Laue_measured_fraction_full 0.998
_diffrn_reflns_Laue_measured_fraction_max 0.998
_diffrn_reflns_limit_h_max 13
_diffrn_reflns_limit_h_min -13
_diffrn_reflns_limit_k_max 14
_diffrn_reflns_limit_k_min -14
_diffrn_reflns_limit_l_max 15
_diffrn_reflns_limit_l_min -15
_diffrn_reflns_number 18364
_diffrn_reflns_point_group_measured_fraction_full 0.998
_diffrn_reflns_point_group_measured_fraction_max 0.998
_diffrn_reflns_theta_full 21.724
_diffrn_reflns_theta_max 21.724
_diffrn_reflns_theta_min 1.432
_diffrn_source 'ImuS microsource'
_exptl_absorpt_coefficient_mu 0.453
_exptl_absorpt_correction_T_max 0.9565
_exptl_absorpt_correction_T_min 0.8769
_exptl_absorpt_correction_type multi-scan
_exptl_absorpt_process_details
;
Sheldrick, G. M. (2008). <i>SADABS</i>. University of G\"ottingen, Germany.
;
_exptl_crystal_colour brown
_exptl_crystal_density_diffrn 1.286
_exptl_crystal_description long
_exptl_crystal_F_000 952
_exptl_crystal_size_max 0.170
_exptl_crystal_size_mid 0.050
_exptl_crystal_size_min 0.020
_refine_diff_density_max 0.790
_refine_diff_density_min -0.541
_refine_diff_density_rms 0.076
_refine_ls_extinction_method none
_refine_ls_goodness_of_fit_ref 1.026
_refine_ls_hydrogen_treatment constr
_refine_ls_matrix_type full
_refine_ls_number_parameters 748
_refine_ls_number_reflns 5515
_refine_ls_number_restraints 2152
_refine_ls_restrained_S_all 0.924
_refine_ls_R_factor_all 0.1190
_refine_ls_R_factor_gt 0.0792
_refine_ls_shift/su_max 0.002
_refine_ls_shift/su_mean 0.000
_refine_ls_structure_factor_coef Fsqd
_refine_ls_weighting_details 'w=1/[\s^2^(Fo^2^)+(0.1052P)^2^+4.7006P] where P=(Fo^2^+2Fc^2^)/3'
_refine_ls_weighting_scheme calc
_refine_ls_wR_factor_gt 0.1970
_refine_ls_wR_factor_ref 0.2210
_reflns_Friedel_coverage 0.000
_reflns_number_gt 3656
_reflns_number_total 5515
_reflns_threshold_expression 'I > 2\s(I)'
_cod_data_source_file ic6b02322_si_002.cif
_cod_data_source_block cos12
_cod_database_code 4345431
_shelx_shelxl_version_number 2014/7
_shelx_space_group_comment
; 
The symmetry employed for this shelxl refinement is uniquely defined 
by the following loop, which should always be used as a source of 
symmetry information in preference to the above space-group names. 
They are only intended as comments. 
;
_shelx_estimated_absorpt_t_min 0.927
_shelx_estimated_absorpt_t_max 0.991

loop_
_space_group_symop_operation_xyz
'x, y, z'
'-x, -y, -z'

loop_
_atom_site_label
_atom_site_type_symbol
_atom_site_fract_x
_atom_site_fract_y
_atom_site_fract_z
_atom_site_U_iso_or_equiv
_atom_site_adp_type
_atom_site_occupancy
_atom_site_site_symmetry_order
_atom_site_calc_flag
_atom_site_refinement_flags_posn
_atom_site_refinement_flags_adp
_atom_site_refinement_flags_occupancy
_atom_site_disorder_assembly
_atom_site_disorder_group
V1 V 0.6898(5) 0.5967(4) 0.4264(4) 0.0354(10) Uani 0.718(6) 1 d D U P A 1
V2 V 0.7510(6) 0.8692(4) 0.4391(4) 0.0416(12) Uani 0.718(6) 1 d D U P A 1
O1 O 0.6615(6) 0.6056(6) 0.5381(5) 0.0373(18) Uani 0.718(6) 1 d D U P A 1
O2 O 0.6165(8) 0.5421(6) 0.2960(5) 0.051(2) Uani 0.718(6) 1 d D U P A 1
O3 O 0.8136(9) 0.5985(13) 0.4511(11) 0.051(3) Uani 0.718(6) 1 d D U P A 1
O4 O 0.8778(7) 0.9090(6) 0.5466(5) 0.047(2) Uani 0.718(6) 1 d D U P A 1
O5 O 0.7050(8) 0.8704(6) 0.3122(5) 0.056(2) Uani 0.718(6) 1 d D U P A 1
O6 O 0.6507(11) 0.8725(15) 0.4742(12) 0.059(4) Uani 0.718(6) 1 d D U P A 1
O7 O 0.7164(4) 0.7301(3) 0.4143(3) 0.0557(13) Uani 1 1 d D U . A 1
C11 C 0.6632(10) 0.5472(9) 0.6050(7) 0.036(2) Uani 0.718(6) 1 d D U P A 1
C12 C 0.6178(11) 0.4322(8) 0.5829(6) 0.035(2) Uani 0.718(6) 1 d D U P A 1
C13 C 0.6174(6) 0.3804(6) 0.6547(4) 0.0459(17) Uani 1 1 d D U . A 1
H13 H 0.5841 0.3021 0.6392 0.055 Uiso 1 1 calc R U . A 1
C14 C 0.6607(6) 0.4300(5) 0.7484(4) 0.0463(17) Uani 1 1 d D U . A 1
C15 C 0.7073(7) 0.5439(6) 0.7710(5) 0.0560(19) Uani 1 1 d D U . A 1
H15 H 0.7368 0.5793 0.8355 0.067 Uiso 1 1 calc R U . A 1
C16 C 0.7133(7) 0.6079(6) 0.7062(5) 0.060(2) Uani 1 1 d D U . A 1
H16 H 0.7471 0.6861 0.7237 0.072 Uiso 1 1 calc R U . A 1
C17 C 0.5675(9) 0.3735(7) 0.4856(6) 0.032(2) Uani 0.718(6) 1 d D U P A 1
H17 H 0.5225 0.2946 0.4719 0.038 Uiso 0.718(6) 1 calc R U P A 1
N17 N 0.5804(6) 0.4229(5) 0.4158(4) 0.0317(18) Uani 0.718(6) 1 d D U P A 1
C18 C 0.6608(7) 0.3651(6) 0.8262(5) 0.065(2) Uani 1 1 d D U . A 1
C181 C 0.5867(10) 0.3783(8) 0.8832(7) 0.105(3) Uani 1 1 d D U . A 1
H18A H 0.6210 0.4574 0.9099 0.158 Uiso 1 1 calc R U . A 1
H18B H 0.5034 0.3476 0.8422 0.158 Uiso 1 1 calc R U . A 1
H18C H 0.5881 0.3384 0.9342 0.158 Uiso 1 1 calc R U . A 1
C182 C 0.7933(8) 0.4113(8) 0.8907(6) 0.109(3) Uani 1 1 d D U . A 1
H18D H 0.8300 0.4908 0.9170 0.164 Uiso 1 1 calc R U . A 1
H18E H 0.7940 0.3716 0.9419 0.164 Uiso 1 1 calc R U . A 1
H18F H 0.8391 0.4004 0.8536 0.164 Uiso 1 1 calc R U . A 1
C183 C 0.6050(9) 0.2413(6) 0.7858(6) 0.090(3) Uani 1 1 d D U . A 1
H18G H 0.6065 0.2021 0.8374 0.135 Uiso 1 1 calc R U . A 1
H18H H 0.5216 0.2113 0.7454 0.135 Uiso 1 1 calc R U . A 1
H18I H 0.6511 0.2308 0.7489 0.135 Uiso 1 1 calc R U . A 1
C21 C 0.5532(11) 0.4294(8) 0.2577(7) 0.044(3) Uani 0.718(6) 1 d D U P A 1
C22 C 0.5285(10) 0.3628(8) 0.3225(7) 0.036(3) Uani 0.718(6) 1 d D U P A 1
C23 C 0.4503(6) 0.2388(6) 0.2906(5) 0.056(2) Uani 1 1 d D U . A 1
H23 H 0.4313 0.1924 0.3342 0.068 Uiso 1 1 calc R U . A 1
C24 C 0.4076(7) 0.1956(6) 0.1963(5) 0.061(2) Uani 1 1 d D U . A 1
C25 C 0.4395(7) 0.2697(6) 0.1374(5) 0.072(2) Uani 1 1 d D U . A 1
H25 H 0.4128 0.2404 0.0718 0.086 Uiso 1 1 calc R U . A 1
C26 C 0.5083(8) 0.3836(6) 0.1701(5) 0.074(2) Uani 1 1 d D U . A 1
H26 H 0.5228 0.4297 0.1259 0.089 Uiso 1 1 calc R U . A 1
C28 C 0.3321(7) 0.0696(6) 0.1526(5) 0.073(2) Uani 1 1 d D U . A 1
C281 C 0.2965(8) 0.0017(7) 0.2273(6) 0.087(3) Uani 1 1 d D U . A 1
H28A H 0.3693 0.0187 0.2783 0.131 Uiso 1 1 calc R U . A 1
H28B H 0.2461 0.0212 0.2526 0.131 Uiso 1 1 calc R U . A 1
H28C H 0.2515 -0.0779 0.1982 0.131 Uiso 1 1 calc R U . A 1
C282 C 0.4120(9) 0.0354(7) 0.1114(6) 0.103(3) Uani 1 1 d D U . A 1
H28D H 0.4850 0.0524 0.1622 0.154 Uiso 1 1 calc R U . A 1
H28E H 0.3660 -0.0445 0.0832 0.154 Uiso 1 1 calc R U . A 1
H28F H 0.4343 0.0771 0.0633 0.154 Uiso 1 1 calc R U . A 1
C283 C 0.2188(9) 0.0430(7) 0.0734(7) 0.107(3) Uani 1 1 d D U . A 1
H28G H 0.2412 0.0701 0.0186 0.161 Uiso 1 1 calc R U . A 1
H28H H 0.1651 -0.0387 0.0538 0.161 Uiso 1 1 calc R U . A 1
C41 C 0.9366(10) 0.9978(9) 0.6169(7) 0.040(3) Uani 0.718(6) 1 d D U P A 1
C42 C 0.9661(11) 1.1041(8) 0.6016(7) 0.041(3) Uani 0.718(6) 1 d D U P A 1
C43 C 1.0325(6) 1.1883(6) 0.6760(5) 0.0514(18) Uani 1 1 d D U . A 1
H43 H 1.0517 1.2601 0.6646 0.062 Uiso 1 1 calc R U . A 1
C44 C 1.0766(6) 1.1837(5) 0.7676(4) 0.0472(17) Uani 1 1 d D U . A 1
C45 C 1.0490(6) 1.0790(6) 0.7839(5) 0.0542(19) Uani 1 1 d D U . A 1
H45 H 1.0775 1.0730 0.8467 0.065 Uiso 1 1 calc R U . A 1
C46 C 0.9829(7) 0.9831(6) 0.7148(5) 0.063(2) Uani 1 1 d D U . A 1
H46 H 0.9675 0.9126 0.7276 0.075 Uiso 1 1 calc R U . A 1
C47 C 0.9259(9) 1.1211(8) 0.5074(6) 0.044(3) Uani 0.718(6) 1 d D U P A 1
H47 H 0.9568 1.1951 0.4984 0.053 Uiso 0.718(6) 1 calc R U P A 1
N47 N 0.8515(7) 1.0415(6) 0.4365(5) 0.044(2) Uani 0.718(6) 1 d D U P A 1
C48 C 1.1520(7) 1.2863(6) 0.8483(5) 0.063(2) Uani 1 1 d D U . A 1
C481 C 1.1683(9) 1.3928(6) 0.8162(7) 0.104(3) Uani 1 1 d D U . A 1
H48A H 1.2171 1.4561 0.8703 0.156 Uiso 1 1 calc R U . A 1
H48B H 1.2088 1.4047 0.7690 0.156 Uiso 1 1 calc R U . A 1
H48C H 1.0893 1.3861 0.7888 0.156 Uiso 1 1 calc R U . A 1
C482 C 1.2774(8) 1.2995(7) 0.8912(7) 0.105(3) Uani 1 1 d D U . A 1
H48D H 1.3266 1.3652 0.9432 0.157 Uiso 1 1 calc R U . A 1
H48E H 1.2690 1.2332 0.9149 0.157 Uiso 1 1 calc R U . A 1
H48F H 1.3162 1.3085 0.8430 0.157 Uiso 1 1 calc R U . A 1
C483 C 1.0880(10) 1.2697(8) 0.9227(6) 0.126(4) Uani 1 1 d D U . A 1
H48G H 1.1354 1.3350 0.9751 0.189 Uiso 1 1 calc R U . A 1
H48H H 1.0079 1.2602 0.8941 0.189 Uiso 1 1 calc R U . A 1
H48I H 1.0801 1.2034 0.9462 0.189 Uiso 1 1 calc R U . A 1
C51 C 0.7376(11) 0.9671(8) 0.2799(8) 0.049(3) Uani 0.718(6) 1 d D U P A 1
C52 C 0.8225(11) 1.0637(10) 0.3469(7) 0.046(3) Uani 0.718(6) 1 d D U P A 1
C53 C 0.8769(7) 1.1765(6) 0.3219(5) 0.062(2) Uani 1 1 d D U . A 1
H53 H 0.9380 1.2421 0.3675 0.074 Uiso 1 1 calc R U . A 1
C54 C 0.8331(7) 1.1783(6) 0.2301(5) 0.064(2) Uani 1 1 d D U . A 1
C55 C 0.7440(8) 1.0765(6) 0.1684(5) 0.069(2) Uani 1 1 d D U . A 1
H55 H 0.7109 1.0767 0.1046 0.083 Uiso 1 1 calc R U . A 1
C56 C 0.7020(8) 0.9760(6) 0.1956(6) 0.072(2) Uani 1 1 d D U . A 1
H56 H 0.6436 0.9102 0.1491 0.086 Uiso 1 1 calc R U . A 1
C58 C 0.8740(8) 1.2843(6) 0.1896(5) 0.096(3) Uani 1 1 d D U . A 1
C581 C 0.9321(10) 1.2676(8) 0.1142(6) 0.144(4) Uani 1 1 d D U . A 1
H58A H 0.8710 1.2026 0.0638 0.216 Uiso 1 1 calc R U . A 1
H58B H 0.9621 1.3339 0.0877 0.216 Uiso 1 1 calc R U . A 1
H58C H 0.9989 1.2559 0.1448 0.216 Uiso 1 1 calc R U . A 1
C582 C 0.7615(10) 1.3019(8) 0.1537(8) 0.148(4) Uani 1 1 d D U . A 1
H58D H 0.6970 1.2381 0.1035 0.222 Uiso 1 1 calc R U . A 1
H58E H 0.7326 1.3082 0.2060 0.222 Uiso 1 1 calc R U . A 1
H58F H 0.7855 1.3700 0.1295 0.222 Uiso 1 1 calc R U . A 1
C583 C 0.9718(9) 1.3870(7) 0.2682(6) 0.106(3) Uani 1 1 d D U . A 1
H58G H 0.9972 1.4537 0.2420 0.159 Uiso 1 1 calc R U . A 1
H58H H 0.9391 1.3950 0.3176 0.159 Uiso 1 1 calc R U . A 1
H58I H 1.0411 1.3773 0.2950 0.159 Uiso 1 1 calc R U . A 1
C61 C 0.779(2) 0.3146(14) 0.471(2) 0.091(6) Uani 0.518(16) 1 d G U P B 1
H61 H 0.8088 0.3767 0.4427 0.110 Uiso 0.518(16) 1 calc R U P B 1
C62 C 0.6878(19) 0.211(2) 0.4161(8) 0.082(6) Uani 0.518(16) 1 d G U P B 1
H62 H 0.6544 0.2022 0.3503 0.098 Uiso 0.518(16) 1 calc R U P B 1
C63 C 0.6448(13) 0.1201(11) 0.4574(13) 0.078(5) Uani 0.518(16) 1 d G U P B 1
H63 H 0.5822 0.0493 0.4199 0.094 Uiso 0.518(16) 1 calc R U P B 1
C64 C 0.694(2) 0.1329(16) 0.5537(14) 0.088(6) Uani 0.518(16) 1 d G U P B 1
H64 H 0.6643 0.0709 0.5820 0.106 Uiso 0.518(16) 1 calc R U P B 1
C65 C 0.7853(19) 0.237(2) 0.6086(7) 0.093(6) Uani 0.518(16) 1 d G U P B 1
H65 H 0.8186 0.2453 0.6744 0.112 Uiso 0.518(16) 1 calc R U P B 1
C66 C 0.8282(14) 0.3274(13) 0.5673(19) 0.096(6) Uani 0.518(16) 1 d G U P B 1
H66 H 0.8908 0.3982 0.6048 0.115 Uiso 0.518(16) 1 calc R U P B 1
C61B C 0.741(2) 0.285(2) 0.4370(11) 0.081(6) Uani 0.482(16) 1 d G U P B 2
H61B H 0.7375 0.3162 0.3831 0.098 Uiso 0.482(16) 1 calc R U P B 2
C62B C 0.6651(17) 0.172(2) 0.4284(13) 0.098(7) Uani 0.482(16) 1 d G U P B 2
H62B H 0.6098 0.1262 0.3686 0.118 Uiso 0.482(16) 1 calc R U P B 2
C63B C 0.6703(18) 0.1257(9) 0.507(2) 0.097(6) Uani 0.482(16) 1 d G U P B 2
H63B H 0.6185 0.0485 0.5012 0.116 Uiso 0.482(16) 1 calc R U P B 2
C64B C 0.751(2) 0.192(2) 0.5946(15) 0.088(7) Uani 0.482(16) 1 d G U P B 2
H64B H 0.7549 0.1609 0.6485 0.106 Uiso 0.482(16) 1 calc R U P B 2
C65B C 0.8272(18) 0.3053(18) 0.6033(9) 0.088(6) Uani 0.482(16) 1 d G U P B 2
H65B H 0.8826 0.3510 0.6630 0.105 Uiso 0.482(16) 1 calc R U P B 2
C66B C 0.8220(16) 0.3515(10) 0.5245(18) 0.081(6) Uani 0.482(16) 1 d G U P B 2
H66B H 0.8739 0.4286 0.5304 0.097 Uiso 0.482(16) 1 calc R U P B 2
V1B V 0.7024(17) 0.6028(12) 0.4479(11) 0.062(4) Uani 0.282(6) 1 d D U P A 2
V2B V 0.7613(16) 0.8727(11) 0.4618(11) 0.041(3) Uani 0.282(6) 1 d D U P A 2
O1B O 0.6001(19) 0.5181(14) 0.3318(12) 0.054(5) Uani 0.282(6) 1 d D U P A 2
O2B O 0.705(2) 0.6553(14) 0.5668(12) 0.062(5) Uani 0.282(6) 1 d D U P A 2
O3B O 0.823(2) 0.599(3) 0.470(3) 0.064(8) Uani 0.282(6) 1 d D U P A 2
O4B O 0.7532(19) 0.9124(14) 0.3486(11) 0.044(4) Uani 0.282(6) 1 d D U P A 2
O5B O 0.8633(16) 0.8720(13) 0.5746(11) 0.035(4) Uani 0.282(6) 1 d D U P A 2
O6B O 0.662(2) 0.881(3) 0.495(3) 0.040(6) Uani 0.282(6) 1 d D U P A 2
C11B C 0.532(3) 0.4102(17) 0.2897(17) 0.044(6) Uani 0.282(6) 1 d D U P A 2
C12B C 0.499(3) 0.3260(18) 0.3397(15) 0.041(6) Uani 0.282(6) 1 d D U P A 2
C17B C 0.539(3) 0.3563(16) 0.4418(14) 0.055(7) Uani 0.282(6) 1 d D U P A 2
H17B H 0.5106 0.2969 0.4730 0.065 Uiso 0.282(6) 1 calc R U P A 2
N17B N 0.6085(17) 0.4535(13) 0.4941(11) 0.056(5) Uani 0.282(6) 1 d D U P A 2
C21B C 0.693(3) 0.5877(18) 0.6316(16) 0.047(6) Uani 0.282(6) 1 d D U P A 2
C22B C 0.634(3) 0.4750(19) 0.5918(14) 0.047(6) Uani 0.282(6) 1 d D U P A 2
C41B C 0.781(3) 1.0043(18) 0.3145(16) 0.047(7) Uani 0.282(6) 1 d D U P A 2
C42B C 0.868(2) 1.1113(17) 0.3683(14) 0.037(6) Uani 0.282(6) 1 d D U P A 2
C47B C 0.924(2) 1.1229(15) 0.4676(12) 0.026(5) Uani 0.282(6) 1 d D U P A 2
H47B H 0.9861 1.1952 0.5023 0.031 Uiso 0.282(6) 1 calc R U P A 2
N47B N 0.8959(14) 1.0442(11) 0.5136(9) 0.030(4) Uani 0.282(6) 1 d D U P A 2
C51B C 0.934(3) 0.9689(17) 0.6429(15) 0.035(6) Uani 0.282(6) 1 d D U P A 2
C52B C 0.953(3) 1.0656(18) 0.6106(13) 0.038(6) Uani 0.282(6) 1 d D U P A 2
C284 C 0.1582(13) 0.0902(12) 0.0994(10) 0.156(5) Uiso 1 1 d . U . . .
H28I H 0.0863 0.0710 0.0465 0.234 Uiso 1 1 calc R U . A 1
H28J H 0.1344 0.0624 0.1528 0.234 Uiso 1 1 calc R U . A 1
H28K H 0.2105 0.1713 0.1176 0.234 Uiso 1 1 calc R U . A 1

loop_
_atom_site_aniso_label
_atom_site_aniso_U_11
_atom_site_aniso_U_22
_atom_site_aniso_U_33
_atom_site_aniso_U_23
_atom_site_aniso_U_13
_atom_site_aniso_U_12
V1 0.0372(19) 0.0209(16) 0.042(2) 0.0087(12) 0.0091(16) 0.0112(13)
V2 0.048(2) 0.0237(16) 0.045(3) 0.0103(14) 0.0174(18) 0.0107(13)
O1 0.046(5) 0.023(4) 0.042(4) 0.009(3) 0.014(3) 0.017(3)
O2 0.067(5) 0.030(4) 0.045(4) 0.013(3) 0.014(3) 0.016(3)
O3 0.041(5) 0.062(7) 0.058(7) 0.022(5) 0.019(4) 0.028(5)
O4 0.053(4) 0.035(4) 0.047(4) 0.006(3) 0.015(3) 0.020(3)
O5 0.071(6) 0.039(4) 0.051(4) 0.017(3) 0.015(4) 0.022(4)
O6 0.050(5) 0.054(7) 0.065(9) 0.007(6) 0.024(5) 0.018(5)
O7 0.078(3) 0.031(3) 0.046(3) 0.009(2) 0.013(3) 0.022(2)
C11 0.030(6) 0.031(5) 0.050(4) 0.016(3) 0.019(4) 0.015(5)
C12 0.030(6) 0.029(5) 0.044(4) 0.012(3) 0.011(4) 0.014(5)
C13 0.044(4) 0.047(4) 0.042(3) 0.010(3) 0.014(3) 0.020(3)
C14 0.049(4) 0.047(4) 0.038(3) 0.012(3) 0.011(3) 0.021(3)
C15 0.062(5) 0.053(4) 0.048(4) 0.012(3) 0.016(4) 0.027(4)
C16 0.073(5) 0.055(4) 0.061(4) 0.021(3) 0.027(4) 0.038(4)
C17 0.030(6) 0.021(5) 0.044(4) 0.010(3) 0.013(4) 0.011(4)
N17 0.039(4) 0.020(4) 0.034(3) 0.007(3) 0.010(3) 0.015(3)
C18 0.086(5) 0.060(4) 0.048(4) 0.018(3) 0.022(4) 0.034(4)
C181 0.161(9) 0.109(8) 0.096(7) 0.058(6) 0.083(7) 0.081(7)
C182 0.123(7) 0.098(7) 0.070(6) 0.045(5) -0.007(5) 0.043(6)
C183 0.134(8) 0.068(5) 0.082(6) 0.035(4) 0.053(6) 0.050(5)
C21 0.050(6) 0.031(4) 0.042(4) 0.008(3) 0.009(4) 0.017(4)
C22 0.040(6) 0.022(4) 0.037(4) 0.003(3) 0.005(4) 0.013(4)
C23 0.062(5) 0.045(4) 0.049(4) -0.002(3) -0.005(3) 0.029(3)
C24 0.069(5) 0.038(4) 0.049(4) -0.008(3) -0.010(3) 0.022(3)
C25 0.090(6) 0.040(4) 0.052(5) -0.006(3) -0.003(4) 0.022(4)
C26 0.093(6) 0.042(4) 0.052(4) -0.003(3) -0.004(4) 0.023(4)
C28 0.098(6) 0.039(4) 0.049(4) -0.001(3) -0.002(4) 0.022(4)
C281 0.101(7) 0.063(6) 0.068(5) 0.019(4) 0.003(5) 0.030(5)
C282 0.168(9) 0.047(5) 0.095(7) 0.011(5) 0.052(6) 0.051(6)
C283 0.124(7) 0.048(6) 0.083(6) -0.001(5) -0.020(5) 0.022(5)
C41 0.036(5) 0.038(5) 0.045(4) 0.005(3) 0.017(4) 0.016(4)
C42 0.039(6) 0.036(5) 0.046(4) 0.009(3) 0.017(4) 0.016(4)
C43 0.046(4) 0.054(4) 0.044(4) 0.007(3) 0.013(3) 0.019(3)
C44 0.048(4) 0.046(4) 0.040(3) 0.007(3) 0.013(3) 0.019(3)
C45 0.060(5) 0.052(4) 0.045(4) 0.006(3) 0.012(3) 0.027(4)
C46 0.068(5) 0.055(4) 0.057(4) 0.003(3) 0.012(4) 0.030(4)
C47 0.045(6) 0.036(5) 0.048(4) 0.009(4) 0.021(4) 0.015(4)
N47 0.048(4) 0.036(4) 0.050(4) 0.012(3) 0.018(3) 0.021(3)
C48 0.078(5) 0.050(4) 0.039(4) 0.003(3) -0.003(3) 0.026(4)
C481 0.110(8) 0.050(5) 0.097(7) 0.007(4) -0.014(6) 0.024(5)
C482 0.097(6) 0.069(6) 0.094(7) -0.009(5) -0.024(5) 0.030(5)
C483 0.179(10) 0.077(7) 0.068(6) -0.019(5) 0.047(6) 0.023(6)
C51 0.069(7) 0.041(5) 0.053(5) 0.018(4) 0.031(4) 0.032(4)
C52 0.066(7) 0.045(5) 0.046(4) 0.023(4) 0.029(4) 0.035(5)
C53 0.090(6) 0.069(5) 0.048(4) 0.025(3) 0.029(4) 0.052(4)
C54 0.099(6) 0.058(4) 0.046(4) 0.025(3) 0.026(4) 0.044(4)
C55 0.103(6) 0.057(4) 0.052(5) 0.025(3) 0.025(4) 0.043(4)
C56 0.112(6) 0.058(5) 0.065(5) 0.030(4) 0.040(4) 0.050(4)
C58 0.149(7) 0.050(5) 0.050(5) 0.018(4) 0.013(5) 0.029(5)
C581 0.211(11) 0.065(6) 0.065(6) 0.015(5) 0.070(7) -0.014(6)
C582 0.174(9) 0.061(7) 0.149(10) 0.056(7) -0.015(7) 0.044(6)
C583 0.154(8) 0.066(6) 0.058(6) 0.010(4) 0.028(5) 0.028(5)
C61 0.084(12) 0.109(10) 0.099(9) 0.013(7) 0.024(8) 0.068(8)
C62 0.081(11) 0.109(10) 0.079(8) 0.023(7) 0.034(7) 0.062(8)
C63 0.089(10) 0.105(10) 0.065(9) 0.020(7) 0.030(7) 0.064(8)
C64 0.107(12) 0.112(10) 0.061(9) 0.010(7) 0.026(8) 0.069(8)
C65 0.097(12) 0.110(11) 0.089(9) 0.003(7) 0.024(8) 0.070(9)
C66 0.095(10) 0.112(10) 0.098(9) 0.009(7) 0.023(8) 0.072(8)
C61B 0.067(12) 0.117(11) 0.082(9) 0.012(7) 0.018(8) 0.067(9)
C62B 0.097(12) 0.116(10) 0.090(9) 0.016(7) 0.026(8) 0.063(9)
C63B 0.099(11) 0.112(9) 0.093(10) 0.017(8) 0.031(9) 0.064(8)
C64B 0.105(13) 0.090(10) 0.094(10) 0.021(7) 0.032(8) 0.069(9)
C65B 0.101(11) 0.091(10) 0.084(9) 0.023(7) 0.015(8) 0.066(8)
C66B 0.090(11) 0.099(9) 0.072(9) 0.019(7) 0.010(8) 0.071(8)
V1B 0.063(6) 0.034(5) 0.068(7) 0.016(4) 0.008(5) 0.015(4)
V2B 0.050(5) 0.028(4) 0.047(6) 0.011(3) 0.016(4) 0.019(3)
O1B 0.060(9) 0.026(7) 0.063(8) 0.009(6) 0.013(7) 0.015(6)
O2B 0.068(12) 0.032(9) 0.065(8) 0.017(6) 0.008(7) 0.015(8)
O3B 0.056(9) 0.036(15) 0.078(16) 0.020(11) 0.012(8) 0.011(9)
O4B 0.059(10) 0.028(8) 0.042(7) 0.011(5) 0.013(6) 0.020(7)
O5B 0.044(8) 0.026(7) 0.036(7) 0.015(5) 0.017(6) 0.014(6)
O6B 0.042(9) 0.030(13) 0.040(12) 0.006(9) 0.010(8) 0.014(8)
C11B 0.042(11) 0.030(8) 0.058(9) 0.008(6) 0.004(8) 0.024(7)
C12B 0.038(12) 0.029(9) 0.053(8) 0.007(7) 0.001(8) 0.021(8)
C17B 0.051(13) 0.036(8) 0.056(8) 0.006(6) 0.000(8) 0.015(7)
N17B 0.050(9) 0.034(7) 0.061(7) 0.007(5) 0.007(6) 0.010(6)
C21B 0.049(13) 0.026(9) 0.061(8) 0.012(6) 0.008(8) 0.021(8)
C22B 0.049(12) 0.029(9) 0.056(7) 0.011(6) 0.009(7) 0.019(8)
C41B 0.067(12) 0.032(8) 0.035(8) 0.011(6) 0.007(8) 0.025(7)
C42B 0.053(12) 0.031(9) 0.032(7) 0.008(6) 0.012(6) 0.026(7)
C47B 0.028(6) 0.024(6) 0.029(5) 0.005(4) 0.010(4) 0.016(4)
N47B 0.034(5) 0.026(5) 0.032(5) 0.008(3) 0.010(3) 0.017(4)
C51B 0.040(10) 0.031(8) 0.038(8) 0.013(6) 0.017(7) 0.019(7)
C52B 0.045(11) 0.033(8) 0.034(6) 0.011(5) 0.011(6) 0.018(7)

loop_
_atom_type_symbol
_atom_type_description
_atom_type_scat_dispersion_real
_atom_type_scat_dispersion_imag
_atom_type_scat_source
C C 0.0033 0.0016 'International Tables Vol C Tables 4.2.6.8 and 6.1.1.4'
H H 0.0000 0.0000 'International Tables Vol C Tables 4.2.6.8 and 6.1.1.4'
N N 0.0061 0.0033 'International Tables Vol C Tables 4.2.6.8 and 6.1.1.4'
O O 0.0106 0.0060 'International Tables Vol C Tables 4.2.6.8 and 6.1.1.4'
V V 0.3005 0.5294 'International Tables Vol C Tables 4.2.6.8 and 6.1.1.4'

loop_
_geom_angle_atom_site_label_1
_geom_angle_atom_site_label_2
_geom_angle_atom_site_label_3
_geom_angle
O3 V1 O7 108.3(7)
O3 V1 O1 105.5(6)
O7 V1 O1 95.1(4)
O3 V1 O2 105.7(6)
O7 V1 O2 91.1(4)
O1 V1 O2 144.4(4)
O3 V1 N17 96.3(6)
O7 V1 N17 155.0(4)
O1 V1 N17 82.2(3)
O2 V1 N17 77.8(3)
O6 V2 O7 108.2(8)
O6 V2 O4 105.0(7)
O7 V2 O4 94.2(4)
O6 V2 O5 104.9(7)
O7 V2 O5 92.0(4)
O4 V2 O5 145.8(5)
O6 V2 N47 98.7(6)
O7 V2 N47 152.7(6)
O4 V2 N47 82.9(4)
O5 V2 N47 76.4(3)
C11 O1 V1 131.4(7)
C21 O2 V1 120.9(6)
C41 O4 V2 130.6(7)
C51 O5 V2 122.8(7)
V1 O7 V2 162.6(4)
O1 C11 C12 121.9(8)
O1 C11 C16 118.2(8)
C12 C11 C16 119.9(8)
C13 C12 C11 117.2(8)
C13 C12 C17 122.8(8)
C11 C12 C17 119.9(8)
C12 C13 C14 126.1(7)
C12 C13 H13 116.9
C14 C13 H13 116.9
C13 C14 C15 117.1(6)
C13 C14 C18 122.8(6)
C15 C14 C18 120.2(6)
C16 C15 C14 123.7(7)
C16 C15 H15 118.1
C14 C15 H15 118.1
C15 C16 C11 115.9(7)
C15 C16 H16 122.1
C11 C16 H16 122.1
N17 C17 C12 123.7(8)
N17 C17 H17 118.2
C12 C17 H17 118.2
C17 N17 C22 121.8(7)
C17 N17 V1 126.2(6)
C22 N17 V1 111.8(6)
C183 C18 C14 111.5(6)
C183 C18 C181 108.1(7)
C14 C18 C181 109.1(6)
C183 C18 C182 108.8(7)
C14 C18 C182 109.0(6)
C181 C18 C182 110.4(7)
C18 C181 H18A 109.5
C18 C181 H18B 109.5
H18A C181 H18B 109.5
C18 C181 H18C 109.5
H18A C181 H18C 109.5
H18B C181 H18C 109.5
C18 C182 H18D 109.5
C18 C182 H18E 109.5
H18D C182 H18E 109.5
C18 C182 H18F 109.5
H18D C182 H18F 109.5
H18E C182 H18F 109.5
C18 C183 H18G 109.5
C18 C183 H18H 109.5
H18G C183 H18H 109.5
C18 C183 H18I 109.5
H18G C183 H18I 109.5
H18H C183 H18I 109.5
C26 C21 O2 126.2(9)
C26 C21 C22 119.1(8)
O2 C21 C22 114.5(8)
C21 C22 N17 113.6(8)
C21 C22 C23 120.8(8)
N17 C22 C23 125.6(8)
C24 C23 C22 116.9(7)
C24 C23 H23 121.6
C22 C23 H23 121.6
C23 C24 C25 117.7(7)
C23 C24 C28 123.3(7)
C25 C24 C28 118.9(6)
C26 C25 C24 123.0(7)
C26 C25 H25 118.5
C24 C25 H25 118.5
C21 C26 C25 122.4(8)
C21 C26 H26 118.8
C25 C26 H26 118.8
C283 C28 C24 110.4(6)
C283 C28 C281 109.4(7)
C24 C28 C281 111.3(6)
C283 C28 C282 109.2(7)
C24 C28 C282 107.9(6)
C281 C28 C282 108.6(7)
C28 C281 H28A 109.5
C28 C281 H28B 109.5
H28A C281 H28B 109.5
C28 C281 H28C 109.5
H28A C281 H28C 109.5
H28B C281 H28C 109.5
C28 C282 H28D 109.5
C28 C282 H28E 109.5
H28D C282 H28E 109.5
C28 C282 H28F 109.5
H28D C282 H28F 109.5
H28E C282 H28F 109.5
C284 C283 C28 112.3(9)
C284 C283 H28G 109.1
C28 C283 H28G 109.1
C284 C283 H28H 109.1
C28 C283 H28H 109.1
H28G C283 H28H 107.9
O4 C41 C42 121.9(9)
O4 C41 C46 117.9(9)
C42 C41 C46 119.9(8)
C43 C42 C41 117.1(8)
C43 C42 C47 121.9(9)
C41 C42 C47 121.0(8)
C42 C43 C44 127.6(8)
C42 C43 H43 116.2
C44 C43 H43 116.2
C43 C44 C45 116.0(6)
C43 C44 C48 123.2(6)
C45 C44 C48 120.7(6)
C46 C45 C44 124.0(7)
C46 C45 H45 118.0
C44 C45 H45 118.0
C45 C46 C41 115.3(7)
C45 C46 H46 122.3
C41 C46 H46 122.3
N47 C47 C42 123.2(9)
N47 C47 H47 118.4
C42 C47 H47 118.4
C47 N47 C52 120.1(8)
C47 N47 V2 126.3(7)
C52 N47 V2 113.5(6)
C44 C48 C481 112.6(6)
C44 C48 C482 108.7(6)
C481 C48 C482 108.3(7)
C44 C48 C483 108.5(6)
C481 C48 C483 108.4(7)
C482 C48 C483 110.4(7)
C48 C481 H48A 109.5
C48 C481 H48B 109.5
H48A C481 H48B 109.5
C48 C481 H48C 109.5
H48A C481 H48C 109.5
H48B C481 H48C 109.5
C48 C482 H48D 109.5
C48 C482 H48E 109.5
H48D C482 H48E 109.5
C48 C482 H48F 109.5
H48D C482 H48F 109.5
H48E C482 H48F 109.5
C48 C483 H48G 109.5
C48 C483 H48H 109.5
H48G C483 H48H 109.5
C48 C483 H48I 109.5
H48G C483 H48I 109.5
H48H C483 H48I 109.5
C56 C51 O5 127.1(9)
C56 C51 C52 117.7(9)
O5 C51 C52 115.2(9)
C51 C52 N47 111.4(9)
C51 C52 C53 122.2(8)
N47 C52 C53 126.4(9)
C54 C53 C52 116.1(8)
C54 C53 H53 122.0
C52 C53 H53 122.0
C53 C54 C55 117.3(7)
C53 C54 C58 124.8(7)
C55 C54 C58 118.0(6)
C56 C55 C54 123.4(7)
C56 C55 H55 118.3
C54 C55 H55 118.3
C51 C56 C55 123.3(9)
C51 C56 H56 118.4
C55 C56 H56 118.4
C583 C58 C54 110.0(7)
C583 C58 C582 106.9(8)
C54 C58 C582 107.6(7)
C583 C58 C581 108.5(7)
C54 C58 C581 106.1(7)
C582 C58 C581 117.6(8)
C58 C581 H58A 109.5
C58 C581 H58B 109.5
H58A C581 H58B 109.5
C58 C581 H58C 109.5
H58A C581 H58C 109.5
H58B C581 H58C 109.5
C58 C582 H58D 109.5
C58 C582 H58E 109.5
H58D C582 H58E 109.5
C58 C582 H58F 109.5
H58D C582 H58F 109.5
H58E C582 H58F 109.5
C58 C583 H58G 109.5
C58 C583 H58H 109.5
H58G C583 H58H 109.5
C58 C583 H58I 109.5
H58G C583 H58I 109.5
H58H C583 H58I 109.5
C62 C61 C66 120.0
C62 C61 H61 120.0
C66 C61 H61 120.0
C61 C62 C63 120.0
C61 C62 H62 120.0
C63 C62 H62 120.0
C64 C63 C62 120.0
C64 C63 H63 120.0
C62 C63 H63 120.0
C63 C64 C65 120.0
C63 C64 H64 120.0
C65 C64 H64 120.0
C66 C65 C64 120.0
C66 C65 H65 120.0
C64 C65 H65 120.0
C65 C66 C61 120.0
C65 C66 H66 120.0
C61 C66 H66 120.0
C62B C61B C66B 120.0
C62B C61B H61B 120.0
C66B C61B H61B 120.0
C63B C62B C61B 120.0
C63B C62B H62B 120.0
C61B C62B H62B 120.0
C64B C63B C62B 120.0
C64B C63B H63B 120.0
C62B C63B H63B 120.0
C65B C64B C63B 120.0
C65B C64B H64B 120.0
C63B C64B H64B 120.0
C64B C65B C66B 120.0
C64B C65B H65B 120.0
C66B C65B H65B 120.0
C65B C66B C61B 120.0
C65B C66B H66B 120.0
C61B C66B H66B 120.0
O3B V1B O1B 109.9(17)
O3B V1B O2B 103.7(16)
O1B V1B O2B 142.1(13)
O3B V1B N17B 94.6(14)
O1B V1B N17B 83.8(8)
O2B V1B N17B 76.5(7)
O6B V2B O4B 107.7(16)
O6B V2B O5B 102.3(15)
O4B V2B O5B 145.2(12)
O6B V2B N47B 96.2(13)
O4B V2B N47B 82.5(8)
O5B V2B N47B 77.1(7)
C11B O1B V1B 138.1(16)
C21B O2B V1B 119.1(14)
C41B O4B V2B 138.7(15)
C51B O5B V2B 118.6(13)
O1B C11B C12B 122.7(19)
C11B C12B C17B 118.9(18)
N17B C17B C12B 127.3(18)
N17B C17B H17B 116.3
C12B C17B H17B 116.3
C17B N17B C22B 122.9(17)
C17B N17B V1B 125.8(14)
C22B N17B V1B 111.3(12)
C22B C21B O2B 114.2(17)
C21B C22B N17B 112.6(17)
O4B C41B C42B 123.3(18)
C41B C42B C47B 117.9(17)
N47B C47B C42B 126.2(16)
N47B C47B H47B 116.9
C42B C47B H47B 116.9
C47B N47B C52B 121.4(15)
C47B N47B V2B 128.3(12)
C52B N47B V2B 110.3(11)
O5B C51B C52B 114.7(17)
C51B C52B N47B 112.7(16)
C283 C284 H28I 109.5
C283 C284 H28J 109.5
H28I C284 H28J 109.5
C283 C284 H28K 109.5
H28I C284 H28K 109.5
H28J C284 H28K 109.5

loop_
_geom_bond_atom_site_label_1
_geom_bond_atom_site_label_2
_geom_bond_distance
V1 O3 1.580(7)
V1 O7 1.753(6)
V1 O1 1.830(7)
V1 O2 1.876(7)
V1 N17 2.133(7)
V2 O6 1.579(7)
V2 O7 1.758(7)
V2 O4 1.836(8)
V2 O5 1.856(8)
V2 N47 2.143(8)
O1 C11 1.340(10)
O2 C21 1.379(10)
O4 C41 1.327(10)
O5 C51 1.375(10)
C11 C12 1.401(12)
C11 C16 1.506(12)
C12 C13 1.340(10)
C12 C17 1.447(12)
C13 C14 1.374(8)
C13 H13 0.9500
C14 C15 1.385(9)
C14 C18 1.528(9)
C15 C16 1.360(9)
C15 H15 0.9500
C16 H16 0.9500
C17 N17 1.301(9)
C17 H17 0.9500
N17 C22 1.401(10)
C18 C183 1.526(9)
C18 C181 1.530(9)
C18 C182 1.560(9)
C181 H18A 0.9800
C181 H18B 0.9800
C181 H18C 0.9800
C182 H18D 0.9800
C182 H18E 0.9800
C182 H18F 0.9800
C183 H18G 0.9800
C183 H18H 0.9800
C183 H18I 0.9800
C21 C26 1.278(11)
C21 C22 1.389(12)
C22 C23 1.501(11)
C23 C24 1.364(9)
C23 H23 0.9500
C24 C25 1.394(9)
C24 C28 1.543(9)
C25 C26 1.381(9)
C25 H25 0.9500
C26 H26 0.9500
C28 C283 1.524(9)
C28 C281 1.546(9)
C28 C282 1.589(9)
C281 H28A 0.9800
C281 H28B 0.9800
C281 H28C 0.9800
C282 H28D 0.9800
C282 H28E 0.9800
C282 H28F 0.9800
C283 C284 1.365(14)
C283 H28G 0.9900
C283 H28H 0.9900
C41 C42 1.397(12)
C41 C46 1.513(12)
C42 C43 1.327(10)
C42 C47 1.459(12)
C43 C44 1.372(8)
C43 H43 0.9500
C44 C45 1.384(9)
C44 C48 1.526(9)
C45 C46 1.374(9)
C45 H45 0.9500
C46 H46 0.9500
C47 N47 1.274(10)
C47 H47 0.9500
N47 C52 1.403(11)
C48 C481 1.528(9)
C48 C482 1.540(9)
C48 C483 1.548(9)
C481 H48A 0.9800
C481 H48B 0.9800
C481 H48C 0.9800
C482 H48D 0.9800
C482 H48E 0.9800
C482 H48F 0.9800
C483 H48G 0.9800
C483 H48H 0.9800
C483 H48I 0.9800
C51 C56 1.273(11)
C51 C52 1.385(13)
C52 C53 1.515(12)
C53 C54 1.363(9)
C53 H53 0.9500
C54 C55 1.403(10)
C54 C58 1.547(9)
C55 C56 1.381(9)
C55 H55 0.9500
C56 H56 0.9500
C58 C583 1.544(9)
C58 C582 1.591(10)
C58 C581 1.594(10)
C581 H58A 0.9800
C581 H58B 0.9800
C581 H58C 0.9800
C582 H58D 0.9800
C582 H58E 0.9800
C582 H58F 0.9800
C583 H58G 0.9800
C583 H58H 0.9800
C583 H58I 0.9800
C61 C62 1.3900
C61 C66 1.3900
C61 H61 0.9500
C62 C63 1.3900
C62 H62 0.9500
C63 C64 1.3900
C63 H63 0.9500
C64 C65 1.3900
C64 H64 0.9500
C65 C66 1.3900
C65 H65 0.9500
C66 H66 0.9500
C61B C62B 1.3900
C61B C66B 1.3900
C61B H61B 0.9500
C62B C63B 1.3900
C62B H62B 0.9500
C63B C64B 1.3900
C63B H63B 0.9500
C64B C65B 1.3900
C64B H64B 0.9500
C65B C66B 1.3900
C65B H65B 0.9500
C66B H66B 0.9500
V1B O3B 1.582(15)
V1B O1B 1.817(14)
V1B O2B 1.878(15)
V1B N17B 2.144(14)
V2B O6B 1.584(14)
V2B O4B 1.824(14)
V2B O5B 1.884(15)
V2B N47B 2.136(14)
O1B C11B 1.338(17)
O2B C21B 1.390(17)
O4B C41B 1.336(17)
O5B C51B 1.378(17)
C11B C12B 1.395(18)
C12B C17B 1.454(18)
C17B N17B 1.273(15)
C17B H17B 0.9500
N17B C22B 1.402(16)
C21B C22B 1.387(18)
C41B C42B 1.401(18)
C42B C47B 1.449(17)
C47B N47B 1.295(14)
C47B H47B 0.9500
N47B C52B 1.401(16)
C51B C52B 1.396(18)
C284 H28I 0.9800
C284 H28J 0.9800
C284 H28K 0.9800

loop_
_geom_torsion_atom_site_label_1
_geom_torsion_atom_site_label_2
_geom_torsion_atom_site_label_3
_geom_torsion_atom_site_label_4
_geom_torsion
O3 V1 O1 C11 -50.5(10)
O7 V1 O1 C11 -161.1(8)
O2 V1 O1 C11 100.0(10)
N17 V1 O1 C11 44.0(9)
O3 V1 O2 C21 82.2(10)
O7 V1 O2 C21 -168.5(9)
O1 V1 O2 C21 -68.2(12)
N17 V1 O2 C21 -11.1(8)
O6 V2 O4 C41 -54.4(12)
O7 V2 O4 C41 -164.5(9)
O5 V2 O4 C41 95.7(12)
N47 V2 O4 C41 42.8(10)
O6 V2 O5 C51 87.4(11)
O7 V2 O5 C51 -163.2(9)
O4 V2 O5 C51 -62.7(13)
N47 V2 O5 C51 -8.2(9)
O3 V1 O7 V2 -87.7(16)
O1 V1 O7 V2 20.5(16)
O2 V1 O7 V2 165.4(14)
N17 V1 O7 V2 102.9(16)
O6 V2 O7 V1 -64.6(17)
O4 V2 O7 V1 42.7(16)
O5 V2 O7 V1 -171.0(14)
N47 V2 O7 V1 125.3(14)
V1 O1 C11 C12 -39.6(14)
V1 O1 C11 C16 141.7(8)
O1 C11 C12 C13 -176.3(10)
C16 C11 C12 C13 2.4(15)
O1 C11 C12 C17 0.1(16)
C16 C11 C12 C17 178.8(10)
C11 C12 C13 C14 -2.0(15)
C17 C12 C13 C14 -178.3(9)
C12 C13 C14 C15 1.1(12)
C12 C13 C14 C18 -177.8(9)
C13 C14 C15 C16 -0.7(11)
C18 C14 C15 C16 178.3(7)
C14 C15 C16 C11 1.2(12)
O1 C11 C16 C15 176.8(8)
C12 C11 C16 C15 -2.0(13)
C13 C12 C17 N17 -170.8(10)
C11 C12 C17 N17 12.9(17)
C12 C17 N17 C22 -179.0(11)
C12 C17 N17 V1 6.2(15)
C13 C14 C18 C183 -1.4(10)
C15 C14 C18 C183 179.7(7)
C13 C14 C18 C181 -120.7(8)
C15 C14 C18 C181 60.4(9)
C13 C14 C18 C182 118.7(8)
C15 C14 C18 C182 -60.2(9)
V1 O2 C21 C26 -174.0(10)
V1 O2 C21 C22 12.5(14)
C26 C21 C22 N17 -178.5(11)
O2 C21 C22 N17 -4.5(14)
C26 C21 C22 C23 0.0(17)
O2 C21 C22 C23 174.1(10)
C17 N17 C22 C21 -179.2(9)
V1 N17 C22 C21 -3.8(11)
C17 N17 C22 C23 2.3(16)
V1 N17 C22 C23 177.8(9)
C21 C22 C23 C24 1.3(14)
N17 C22 C23 C24 179.7(9)
C22 C23 C24 C25 -0.2(12)
C22 C23 C24 C28 176.4(8)
C23 C24 C25 C26 -2.3(13)
C28 C24 C25 C26 -179.0(8)
O2 C21 C26 C25 -175.8(10)
C22 C21 C26 C25 -2.5(17)
C24 C25 C26 C21 3.8(15)
C23 C24 C28 C283 130.0(9)
C25 C24 C28 C283 -53.5(11)
C23 C24 C28 C281 8.3(11)
C25 C24 C28 C281 -175.1(8)
C23 C24 C28 C282 -110.7(9)
C25 C24 C28 C282 65.8(9)
C24 C28 C283 C284 -49.1(12)
C281 C28 C283 C284 73.7(11)
C282 C28 C283 C284 -167.6(10)
V2 O4 C41 C42 -40.5(16)
V2 O4 C41 C46 145.7(8)
O4 C41 C42 C43 -175.3(11)
C46 C41 C42 C43 -1.5(15)
O4 C41 C42 C47 4.2(17)
C46 C41 C42 C47 178.0(11)
C41 C42 C43 C44 0.1(16)
C47 C42 C43 C44 -179.4(9)
C42 C43 C44 C45 0.3(13)
C42 C43 C44 C48 -179.7(10)
C43 C44 C45 C46 0.8(11)
C48 C44 C45 C46 -179.2(7)
C44 C45 C46 C41 -2.1(12)
O4 C41 C46 C45 176.5(9)
C42 C41 C46 C45 2.5(13)
C43 C42 C47 N47 -172.0(11)
C41 C42 C47 N47 8.6(18)
C42 C47 N47 C52 -176.1(11)
C42 C47 N47 V2 8.3(16)
C43 C44 C48 C481 2.2(10)
C45 C44 C48 C481 -177.8(7)
C43 C44 C48 C482 -117.7(8)
C45 C44 C48 C482 62.3(9)
C43 C44 C48 C483 122.2(8)
C45 C44 C48 C483 -57.8(9)
V2 O5 C51 C56 -173.4(10)
V2 O5 C51 C52 9.7(14)
C56 C51 C52 N47 178.9(11)
O5 C51 C52 N47 -3.9(14)
C56 C51 C52 C53 -2.8(16)
O5 C51 C52 C53 174.3(10)
C47 N47 C52 C51 -178.1(10)
V2 N47 C52 C51 -2.1(12)
C47 N47 C52 C53 3.7(17)
V2 N47 C52 C53 179.8(9)
C51 C52 C53 C54 3.2(14)
N47 C52 C53 C54 -178.9(10)
C52 C53 C54 C55 -0.8(12)
C52 C53 C54 C58 178.8(9)
C53 C54 C55 C56 -1.8(13)
C58 C54 C55 C56 178.5(8)
O5 C51 C56 C55 -176.6(10)
C52 C51 C56 C55 0.1(16)
C54 C55 C56 C51 2.3(15)
C53 C54 C58 C583 0.3(12)
C55 C54 C58 C583 179.9(8)
C53 C54 C58 C582 -115.8(9)
C55 C54 C58 C582 63.8(10)
C53 C54 C58 C581 117.5(9)
C55 C54 C58 C581 -62.9(10)
C66 C61 C62 C63 0.0
C61 C62 C63 C64 0.0
C62 C63 C64 C65 0.0
C63 C64 C65 C66 0.0
C64 C65 C66 C61 0.0
C62 C61 C66 C65 0.0
C66B C61B C62B C63B 0.0
C61B C62B C63B C64B 0.0
C62B C63B C64B C65B 0.0
C63B C64B C65B C66B 0.0
C64B C65B C66B C61B 0.0
C62B C61B C66B C65B 0.0
O3B V1B O1B C11B 71(4)
O2B V1B O1B C11B -80(4)
N17B V1B O1B C11B -21(3)
O3B V1B O2B C21B -68(3)
O1B V1B O2B C21B 84(3)
N17B V1B O2B C21B 23(2)
O6B V2B O4B C41B 73(4)
O5B V2B O4B C41B -76(4)
N47B V2B O4B C41B -22(3)
O6B V2B O5B C51B -71(2)
O4B V2B O5B C51B 78(3)
N47B V2B O5B C51B 23(2)
V1B O1B C11B C12B 18(5)
O1B C11B C12B C17B 1(5)
C11B C12B C17B N17B -4(6)
C12B C17B N17B C22B 175(4)
C12B C17B N17B V1B -7(5)
V1B O2B C21B C22B -24(4)
O2B C21B C22B N17B 5(4)
C17B N17B C22B C21B -169(3)
V1B N17B C22B C21B 12(4)
V2B O4B C41B C42B 24(6)
O4B C41B C42B C47B -5(5)
C41B C42B C47B N47B -4(5)
C42B C47B N47B C52B -178(3)
C42B C47B N47B V2B 0(4)
V2B O5B C51B C52B -20(4)
O5B C51B C52B N47B 0(4)
C47B N47B C52B C51B -165(3)
V2B N47B C52B C51B 17(3)
